data_4304804
loop_
_publ_author_name
'Clarence J. Rolle'
'Kenneth I. Hardcastle'
'Jake D. Soper'

_publ_contact_author_address
;School of Chemistry and Biochemistry
Georgia Institute of Technology
Atlanta, GA  30332-0400
;
_publ_contact_author_email jake.soper@chemistry.gatech.edu
_publ_contact_author_fax 404-894-7452
_publ_contact_author_name 'Jake D. Soper'
_publ_contact_author_phone 404-894-4022
_publ_section_title
;
Reactions of Tetrabromocatecholatomanganese(III) Complexes with Dioxygen
;
_journal_name_full 'Inorganic Chemistry'
_journal_page_first 1892
_journal_page_last 1894
_journal_paper_doi 10.1021/ic702390q
_journal_volume 47
_journal_year 2008
_chemical_formula_sum 'C34 H48 Br8 Mn N O6'
_chemical_formula_weight 1260.95
_chemical_name_systematic
;

 ?

;
_space_group_IT_number 15
_symmetry_cell_setting monoclinic
_symmetry_space_group_name_Hall '-C 2yc'
_symmetry_space_group_name_H-M 'C 1 2/c 1'
_atom_sites_solution_hydrogens geom
_atom_sites_solution_primary direct
_atom_sites_solution_secondary difmap
_audit_creation_method SHELXL-97
_cell_angle_alpha 90.00
_cell_angle_beta 126.058(2)
_cell_angle_gamma 90.00
_cell_formula_units_Z 4
_cell_length_a 24.9684(19)
_cell_length_b 10.9339(8)
_cell_length_c 19.823(2)
_cell_measurement_reflns_used 8071
_cell_measurement_temperature 173(2)
_cell_measurement_theta_max 64.42
_cell_measurement_theta_min 2.76
_cell_volume 4374.9(6)
_computing_cell_refinement 'Bruker SMART'
_computing_data_collection 'Bruker SMART'
_computing_data_reduction 'Bruker SAINT'
_computing_molecular_graphics 'Bruker SHELXTL'
_computing_publication_material 'Bruker SHELXTL'
_computing_structure_refinement 'SHELXL-97 (Sheldrick, 1997)'
_computing_structure_solution 'SHELXS-97 (Sheldrick, 1990)'
_diffrn_ambient_temperature 173(2)
_diffrn_measured_fraction_theta_full 0.901
_diffrn_measured_fraction_theta_max 0.901
_diffrn_measurement_device_type 'CCD area detector'
_diffrn_measurement_method 'phi and omega scans'
_diffrn_radiation_monochromator graphite
_diffrn_radiation_source 'fine-focus sealed tube'
_diffrn_radiation_type CuK\a
_diffrn_radiation_wavelength 1.54178
_diffrn_reflns_av_R_equivalents 0.0243
_diffrn_reflns_av_sigmaI/netI 0.0219
_diffrn_reflns_limit_h_max 28
_diffrn_reflns_limit_h_min -26
_diffrn_reflns_limit_k_max 11
_diffrn_reflns_limit_k_min -12
_diffrn_reflns_limit_l_max 21
_diffrn_reflns_limit_l_min -23
_diffrn_reflns_number 11035
_diffrn_reflns_theta_full 65.02
_diffrn_reflns_theta_max 65.02
_diffrn_reflns_theta_min 4.38
_exptl_absorpt_coefficient_mu 11.345
_exptl_absorpt_correction_T_max 0.3202
_exptl_absorpt_correction_T_min 0.0719
_exptl_absorpt_correction_type multi-scan
_exptl_absorpt_process_details 'SADABS V2.10, Sheldrick 2003'
_exptl_crystal_colour orange
_exptl_crystal_density_diffrn 1.914
_exptl_crystal_density_method 'not measured'
_exptl_crystal_description rod
_exptl_crystal_F_000 2448
_exptl_crystal_size_max 0.49
_exptl_crystal_size_mid 0.13
_exptl_crystal_size_min 0.13
_refine_diff_density_max 2.556
_refine_diff_density_min -2.182
_refine_diff_density_rms 0.147
_refine_ls_extinction_coef 0.00059(4)
_refine_ls_extinction_expression Fc^*^=kFc[1+0.001xFc^2^\l^3^/sin(2\q)]^-1/4^
_refine_ls_extinction_method SHELXL
_refine_ls_goodness_of_fit_ref 1.017
_refine_ls_hydrogen_treatment constr
_refine_ls_matrix_type full
_refine_ls_number_parameters 228
_refine_ls_number_reflns 3352
_refine_ls_number_restraints 0
_refine_ls_restrained_S_all 1.017
_refine_ls_R_factor_all 0.0507
_refine_ls_R_factor_gt 0.0501
_refine_ls_shift/su_max 0.000
_refine_ls_shift/su_mean 0.000
_refine_ls_structure_factor_coef Fsqd
_refine_ls_weighting_details 'calc w=1/[\s^2^(Fo^2^)+(0.0700P)^2^+62.0000P] where P=(Fo^2^+2Fc^2^)/3'
_refine_ls_weighting_scheme calc
_refine_ls_wR_factor_gt 0.1277
_refine_ls_wR_factor_ref 0.1283
_reflns_number_gt 3293
_reflns_number_total 3352
_reflns_threshold_expression >2sigma(I)
_cod_data_source_file ic702390q-file004_2.cif
_cod_data_source_block CJRtriss
_cod_depositor_comments
;
The following automatic conversions were performed:
'_symmetry_cell_setting' value 'Monoclinic' changed to 'monoclinic'
according to '/home/saulius/struct/CIF-dictionaries/cif_core.dic'
dictionary named 'cif_core.dic' version 2.4.1 from 2010-06-29.

Automatic conversion script
Id: cif_fix_enum 1527 2010-12-29 10:47:43Z saulius 

2021-11-22
Z value and formula fixed to values more according to usual
chemical conventions.                 miguel
;
_cod_original_formula_sum 'C68 H96 Br16 Mn2 N2 O12'
_cod_original_formula_weight 2521.91
_cod_original_formula_units_Z 2
_cod_original_cell_volume 4374.9(7)
_cod_database_code 4304804

loop_
_symmetry_equiv_pos_as_xyz
'x, y, z'
'-x, y, -z+1/2'
'x+1/2, y+1/2, z'
'-x+1/2, y+1/2, -z+1/2'
'-x, -y, -z'
'x, -y, z-1/2'
'-x+1/2, -y+1/2, -z'
'x+1/2, -y+1/2, z-1/2'

loop_
_atom_site_label
_atom_site_type_symbol
_atom_site_fract_x
_atom_site_fract_y
_atom_site_fract_z
_atom_site_U_iso_or_equiv
_atom_site_adp_type
_atom_site_occupancy
_atom_site_symmetry_multiplicity
_atom_site_calc_flag
_atom_site_refinement_flags
_atom_site_disorder_assembly
_atom_site_disorder_group
Br1 Br 0.21096(3) 0.15939(6) 0.06125(4) 0.0273(2) Uani 1 1 d . . .
Br2 Br 0.27682(4) 0.36029(10) 0.21821(6) 0.0667(4) Uani 1 1 d . . .
Br3 Br 0.19314(4) 0.43668(8) 0.29256(5) 0.0565(3) Uani 1 1 d . . .
Br4 Br 0.04339(3) 0.30847(6) 0.20826(4) 0.0367(2) Uani 1 1 d . . .
C1 C 0.1082(3) 0.1425(5) 0.0809(3) 0.0208(11) Uani 1 1 d . . .
C2 C 0.1680(3) 0.2013(5) 0.1110(3) 0.0227(11) Uani 1 1 d . . .
C3 C 0.1934(3) 0.2886(6) 0.1747(4) 0.0325(14) Uani 1 1 d . . .
C4 C 0.1589(3) 0.3195(6) 0.2064(4) 0.0311(14) Uani 1 1 d . . .
C5 C 0.0975(3) 0.2626(5) 0.1745(4) 0.0257(12) Uani 1 1 d . . .
C6 C 0.0744(3) 0.1700(5) 0.1162(3) 0.0207(11) Uani 1 1 d . . .
C7 C 0.0847(3) -0.2528(6) 0.0778(4) 0.0379(15) Uani 1 1 d . . .
C8 C 0.1263(4) -0.2213(7) 0.0493(6) 0.056(2) Uani 1 1 d . . .
H8A H 0.1293 -0.1321 0.0474 0.085 Uiso 1 1 calc R . .
H8B H 0.1062 -0.2552 -0.0065 0.085 Uiso 1 1 calc R . .
H8C H 0.1707 -0.2556 0.0882 0.085 Uiso 1 1 calc R . .
C9 C 0.0787(8) -0.3849(9) 0.0891(11) 0.107(5) Uani 1 1 d . . .
H9A H 0.0356 -0.4006 0.0782 0.161 Uiso 1 1 calc R . .
H9B H 0.1141 -0.4088 0.1465 0.161 Uiso 1 1 calc R . .
H9C H 0.0824 -0.4325 0.0501 0.161 Uiso 1 1 calc R . .
C10 C 1.0231(3) 0.2431(5) 0.8259(3) 0.0199(11) Uani 1 1 d . . .
H10A H 0.9851 0.2932 0.8133 0.024 Uiso 1 1 calc R . .
H10B H 1.0358 0.1886 0.8730 0.024 Uiso 1 1 calc R . .
C11 C 1.0809(3) 0.3282(5) 0.8540(4) 0.0261(12) Uani 1 1 d . . .
H11A H 1.0703 0.3801 0.8067 0.031 Uiso 1 1 calc R . .
H11B H 1.1208 0.2795 0.8728 0.031 Uiso 1 1 calc R . .
C12 C 1.0943(3) 0.4088(5) 0.9255(4) 0.0268(12) Uani 1 1 d . . .
H12A H 1.0561 0.4640 0.9044 0.032 Uiso 1 1 calc R . .
H12B H 1.0988 0.3564 0.9693 0.032 Uiso 1 1 calc R . .
C13 C 1.1568(4) 0.4849(6) 0.9635(5) 0.0424(16) Uani 1 1 d . . .
H13A H 1.1949 0.4306 0.9854 0.064 Uiso 1 1 calc R . .
H13B H 1.1636 0.5350 1.0090 0.064 Uiso 1 1 calc R . .
H13C H 1.1522 0.5383 0.9206 0.064 Uiso 1 1 calc R . .
C14 C 0.9438(2) 0.0845(5) 0.7351(3) 0.0189(11) Uani 1 1 d . . .
H14A H 0.9606 0.0372 0.7865 0.023 Uiso 1 1 calc R . .
H14B H 0.9081 0.1388 0.7254 0.023 Uiso 1 1 calc R . .
C15 C 0.9138(3) -0.0047(5) 0.6622(3) 0.0238(12) Uani 1 1 d . . .
H15A H 0.9450 -0.0728 0.6768 0.029 Uiso 1 1 calc R . .
H15B H 0.9052 0.0376 0.6126 0.029 Uiso 1 1 calc R . .
C16 C 0.8490(3) -0.0545(5) 0.6432(4) 0.0281(12) Uani 1 1 d . . .
H16A H 0.8576 -0.0871 0.6954 0.034 Uiso 1 1 calc R . .
H16B H 0.8171 0.0138 0.6240 0.034 Uiso 1 1 calc R . .
C17 C 0.8179(3) -0.1543(6) 0.5776(4) 0.0380(15) Uiso 1 1 d . . .
H17A H 0.8065 -0.1214 0.5247 0.057 Uiso 1 1 calc R . .
H17B H 0.7776 -0.1841 0.5700 0.057 Uiso 1 1 calc R . .
H17C H 0.8493 -0.2219 0.5957 0.057 Uiso 1 1 calc R . .
Mn1 Mn 0.0000 0.0000 0.0000 0.0226(3) Uani 1 2 d S . .
N1 N 1.0000 0.1641(5) 0.7500 0.0183(13) Uani 1 2 d S . .
O1 O 0.07936(18) 0.0608(3) 0.0191(2) 0.0239(8) Uani 1 1 d . . .
O2 O 0.01949(19) 0.1048(4) 0.0881(2) 0.0258(8) Uani 1 1 d . . .
O3 O 0.0540(2) -0.1763(4) 0.0871(3) 0.0368(10) Uani 1 1 d . . .

loop_
_atom_site_aniso_label
_atom_site_aniso_U_11
_atom_site_aniso_U_22
_atom_site_aniso_U_33
_atom_site_aniso_U_23
_atom_site_aniso_U_13
_atom_site_aniso_U_12
Br1 0.0190(3) 0.0354(4) 0.0347(4) 0.0061(2) 0.0199(3) 0.0018(2)
Br2 0.0527(5) 0.1036(8) 0.0635(6) -0.0413(5) 0.0451(5) -0.0571(5)
Br3 0.0658(6) 0.0625(6) 0.0587(5) -0.0376(4) 0.0464(5) -0.0402(4)
Br4 0.0389(4) 0.0410(4) 0.0452(4) -0.0114(3) 0.0330(4) -0.0037(3)
C1 0.018(3) 0.019(3) 0.026(3) 0.002(2) 0.013(2) -0.001(2)
C2 0.020(3) 0.028(3) 0.026(3) 0.005(2) 0.016(2) 0.000(2)
C3 0.032(3) 0.035(3) 0.034(3) -0.007(3) 0.021(3) -0.020(3)
C4 0.034(3) 0.031(3) 0.034(3) -0.012(3) 0.024(3) -0.016(3)
C5 0.029(3) 0.029(3) 0.029(3) 0.000(2) 0.023(3) -0.001(2)
C6 0.015(2) 0.024(3) 0.024(3) 0.000(2) 0.011(2) -0.004(2)
C7 0.039(3) 0.038(4) 0.050(4) 0.006(3) 0.033(3) 0.008(3)
C8 0.061(5) 0.044(4) 0.096(6) 0.006(4) 0.064(5) 0.011(4)
C9 0.156(12) 0.049(5) 0.219(16) 0.017(7) 0.168(13) 0.014(7)
C10 0.021(3) 0.019(3) 0.023(3) -0.005(2) 0.014(2) -0.003(2)
C11 0.029(3) 0.026(3) 0.029(3) -0.003(2) 0.020(3) -0.008(2)
C12 0.025(3) 0.021(3) 0.035(3) -0.004(2) 0.018(3) 0.001(2)
C13 0.044(4) 0.033(3) 0.056(4) -0.018(3) 0.032(4) -0.015(3)
C14 0.015(2) 0.020(3) 0.025(3) -0.001(2) 0.014(2) -0.002(2)
C15 0.020(3) 0.025(3) 0.028(3) -0.002(2) 0.015(2) 0.002(2)
C16 0.021(3) 0.029(3) 0.037(3) -0.005(2) 0.018(3) -0.003(2)
Mn1 0.0178(6) 0.0278(7) 0.0302(7) -0.0085(5) 0.0186(6) -0.0082(5)
N1 0.020(3) 0.018(3) 0.021(3) 0.000 0.014(3) 0.000
O1 0.0209(18) 0.025(2) 0.035(2) -0.0059(16) 0.0215(18) -0.0048(15)
O2 0.0198(18) 0.032(2) 0.034(2) -0.0093(17) 0.0207(17) -0.0103(16)
O3 0.039(2) 0.039(2) 0.048(3) 0.007(2) 0.034(2) 0.009(2)

loop_
_atom_type_symbol
_atom_type_description
_atom_type_scat_dispersion_real
_atom_type_scat_dispersion_imag
_atom_type_scat_source
C C 0.0181 0.0091 'International Tables Vol C Tables 4.2.6.8 and 6.1.1.4'
H H 0.0000 0.0000 'International Tables Vol C Tables 4.2.6.8 and 6.1.1.4'
N N 0.0311 0.0180 'International Tables Vol C Tables 4.2.6.8 and 6.1.1.4'
O O 0.0492 0.0322 'International Tables Vol C Tables 4.2.6.8 and 6.1.1.4'
Mn Mn -0.5299 2.8052 'International Tables Vol C Tables 4.2.6.8 and 6.1.1.4'
Br Br -0.6763 1.2805 'International Tables Vol C Tables 4.2.6.8 and 6.1.1.4'

loop_
_geom_angle_atom_site_label_1
_geom_angle_atom_site_label_2
_geom_angle_atom_site_label_3
_geom_angle
_geom_angle_site_symmetry_1
_geom_angle_site_symmetry_3
_geom_angle_publ_flag
O1 C1 C2 124.4(5) . . ?
O1 C1 C6 116.3(5) . . ?
C2 C1 C6 119.4(5) . . ?
C1 C2 C3 120.2(5) . . ?
C1 C2 Br1 117.2(4) . . ?
C3 C2 Br1 122.6(4) . . ?
C4 C3 C2 120.3(5) . . ?
C4 C3 Br2 120.5(4) . . ?
C2 C3 Br2 119.1(5) . . ?
C3 C4 C5 119.6(5) . . ?
C3 C4 Br3 120.5(4) . . ?
C5 C4 Br3 119.9(5) . . ?
C6 C5 C4 120.3(5) . . ?
C6 C5 Br4 117.2(4) . . ?
C4 C5 Br4 122.5(4) . . ?
O2 C6 C5 123.9(5) . . ?
O2 C6 C1 116.4(5) . . ?
C5 C6 C1 119.8(5) . . ?
O3 C7 C9 121.1(7) . . ?
O3 C7 C8 122.7(6) . . ?
C9 C7 C8 116.1(7) . . ?
C7 C8 H8A 109.5 . . ?
C7 C8 H8B 109.5 . . ?
H8A C8 H8B 109.5 . . ?
C7 C8 H8C 109.5 . . ?
H8A C8 H8C 109.5 . . ?
H8B C8 H8C 109.5 . . ?
C7 C9 H9A 109.5 . . ?
C7 C9 H9B 109.5 . . ?
H9A C9 H9B 109.5 . . ?
C7 C9 H9C 109.5 . . ?
H9A C9 H9C 109.5 . . ?
H9B C9 H9C 109.5 . . ?
C11 C10 N1 115.7(4) . . ?
C11 C10 H10A 108.4 . . ?
N1 C10 H10A 108.4 . . ?
C11 C10 H10B 108.4 . . ?
N1 C10 H10B 108.4 . . ?
H10A C10 H10B 107.4 . . ?
C10 C11 C12 109.6(5) . . ?
C10 C11 H11A 109.8 . . ?
C12 C11 H11A 109.8 . . ?
C10 C11 H11B 109.8 . . ?
C12 C11 H11B 109.8 . . ?
H11A C11 H11B 108.2 . . ?
C13 C12 C11 112.1(5) . . ?
C13 C12 H12A 109.2 . . ?
C11 C12 H12A 109.2 . . ?
C13 C12 H12B 109.2 . . ?
C11 C12 H12B 109.2 . . ?
H12A C12 H12B 107.9 . . ?
C12 C13 H13A 109.5 . . ?
C12 C13 H13B 109.5 . . ?
H13A C13 H13B 109.5 . . ?
C12 C13 H13C 109.5 . . ?
H13A C13 H13C 109.5 . . ?
H13B C13 H13C 109.5 . . ?
C15 C14 N1 115.5(4) . . ?
C15 C14 H14A 108.4 . . ?
N1 C14 H14A 108.4 . . ?
C15 C14 H14B 108.4 . . ?
N1 C14 H14B 108.4 . . ?
H14A C14 H14B 107.5 . . ?
C14 C15 C16 108.6(4) . . ?
C14 C15 H15A 110.0 . . ?
C16 C15 H15A 110.0 . . ?
C14 C15 H15B 110.0 . . ?
C16 C15 H15B 110.0 . . ?
H15A C15 H15B 108.3 . . ?
C17 C16 C15 113.7(5) . . ?
C17 C16 H16A 108.8 . . ?
C15 C16 H16A 108.8 . . ?
C17 C16 H16B 108.8 . . ?
C15 C16 H16B 108.8 . . ?
H16A C16 H16B 107.7 . . ?
C16 C17 H17A 109.5 . . ?
C16 C17 H17B 109.5 . . ?
H17A C17 H17B 109.5 . . ?
C16 C17 H17C 109.5 . . ?
H17A C17 H17C 109.5 . . ?
H17B C17 H17C 109.5 . . ?
O2 Mn1 O2 180.0(3) 5 . ?
O2 Mn1 O1 93.83(15) 5 . ?
O2 Mn1 O1 86.17(15) . . ?
O2 Mn1 O1 86.17(15) 5 5 ?
O2 Mn1 O1 93.83(15) . 5 ?
O1 Mn1 O1 180.0(2) . 5 ?
O2 Mn1 O3 84.73(17) 5 . ?
O2 Mn1 O3 95.27(17) . . ?
O1 Mn1 O3 93.41(16) . . ?
O1 Mn1 O3 86.59(16) 5 . ?
O2 Mn1 O3 95.27(17) 5 5 ?
O2 Mn1 O3 84.73(17) . 5 ?
O1 Mn1 O3 86.59(16) . 5 ?
O1 Mn1 O3 93.41(16) 5 5 ?
O3 Mn1 O3 180.0(5) . 5 ?
C10 N1 C10 110.9(5) . 2_756 ?
C10 N1 C14 106.5(3) . . ?
C10 N1 C14 111.3(3) 2_756 . ?
C10 N1 C14 111.3(3) . 2_756 ?
C10 N1 C14 106.5(3) 2_756 2_756 ?
C14 N1 C14 110.4(5) . 2_756 ?
C1 O1 Mn1 110.6(3) . . ?
C6 O2 Mn1 110.4(3) . . ?
C7 O3 Mn1 125.3(4) . . ?

loop_
_geom_bond_atom_site_label_1
_geom_bond_atom_site_label_2
_geom_bond_distance
_geom_bond_site_symmetry_2
_geom_bond_publ_flag
Br1 C2 1.893(5) . ?
Br2 C3 1.893(6) . ?
Br3 C4 1.890(6) . ?
Br4 C5 1.894(6) . ?
C1 O1 1.334(7) . ?
C1 C2 1.396(8) . ?
C1 C6 1.409(8) . ?
C2 C3 1.401(8) . ?
C3 C4 1.375(9) . ?
C4 C5 1.412(8) . ?
C5 C6 1.382(8) . ?
C6 O2 1.342(7) . ?
C7 O3 1.220(8) . ?
C7 C9 1.482(12) . ?
C7 C8 1.486(10) . ?
C8 H8A 0.9800 . ?
C8 H8B 0.9800 . ?
C8 H8C 0.9800 . ?
C9 H9A 0.9800 . ?
C9 H9B 0.9800 . ?
C9 H9C 0.9800 . ?
C10 C11 1.520(7) . ?
C10 N1 1.524(6) . ?
C10 H10A 0.9900 . ?
C10 H10B 0.9900 . ?
C11 C12 1.530(8) . ?
C11 H11A 0.9900 . ?
C11 H11B 0.9900 . ?
C12 C13 1.521(9) . ?
C12 H12A 0.9900 . ?
C12 H12B 0.9900 . ?
C13 H13A 0.9800 . ?
C13 H13B 0.9800 . ?
C13 H13C 0.9800 . ?
C14 C15 1.525(7) . ?
C14 N1 1.525(6) . ?
C14 H14A 0.9900 . ?
C14 H14B 0.9900 . ?
C15 C16 1.529(8) . ?
C15 H15A 0.9900 . ?
C15 H15B 0.9900 . ?
C16 C17 1.515(9) . ?
C16 H16A 0.9900 . ?
C16 H16B 0.9900 . ?
C17 H17A 0.9800 . ?
C17 H17B 0.9800 . ?
C17 H17C 0.9800 . ?
Mn1 O2 1.897(4) 5 ?
Mn1 O2 1.897(4) . ?
Mn1 O1 1.905(4) . ?
Mn1 O1 1.905(4) 5 ?
Mn1 O3 2.403(4) . ?
Mn1 O3 2.403(4) 5 ?
N1 C10 1.524(6) 2_756 ?
N1 C14 1.525(6) 2_756 ?

loop_
_geom_torsion_atom_site_label_1
_geom_torsion_atom_site_label_2
_geom_torsion_atom_site_label_3
_geom_torsion_atom_site_label_4
_geom_torsion
_geom_torsion_site_symmetry_1
_geom_torsion_site_symmetry_2
_geom_torsion_site_symmetry_3
_geom_torsion_site_symmetry_4
_geom_torsion_publ_flag
O1 C1 C2 C3 178.1(5) . . . . ?
C6 C1 C2 C3 -1.2(8) . . . . ?
O1 C1 C2 Br1 -1.0(7) . . . . ?
C6 C1 C2 Br1 179.7(4) . . . . ?
C1 C2 C3 C4 -1.8(9) . . . . ?
Br1 C2 C3 C4 177.3(5) . . . . ?
C1 C2 C3 Br2 176.7(4) . . . . ?
Br1 C2 C3 Br2 -4.3(7) . . . . ?
C2 C3 C4 C5 0.1(10) . . . . ?
Br2 C3 C4 C5 -178.3(5) . . . . ?
C2 C3 C4 Br3 179.7(5) . . . . ?
Br2 C3 C4 Br3 1.3(8) . . . . ?
C3 C4 C5 C6 4.7(9) . . . . ?
Br3 C4 C5 C6 -175.0(4) . . . . ?
C3 C4 C5 Br4 -175.0(5) . . . . ?
Br3 C4 C5 Br4 5.4(7) . . . . ?
C4 C5 C6 O2 174.3(5) . . . . ?
Br4 C5 C6 O2 -6.0(8) . . . . ?
C4 C5 C6 C1 -7.7(8) . . . . ?
Br4 C5 C6 C1 172.0(4) . . . . ?
O1 C1 C6 O2 4.7(7) . . . . ?
C2 C1 C6 O2 -175.9(5) . . . . ?
O1 C1 C6 C5 -173.4(5) . . . . ?
C2 C1 C6 C5 5.9(8) . . . . ?
N1 C10 C11 C12 175.1(4) . . . . ?
C10 C11 C12 C13 173.0(5) . . . . ?
N1 C14 C15 C16 -166.9(4) . . . . ?
C14 C15 C16 C17 -174.0(5) . . . . ?
C11 C10 N1 C10 -60.5(4) . . . 2_756 ?
C11 C10 N1 C14 178.3(4) . . . . ?
C11 C10 N1 C14 57.9(6) . . . 2_756 ?
C15 C14 N1 C10 -178.8(4) . . . . ?
C15 C14 N1 C10 60.2(6) . . . 2_756 ?
C15 C14 N1 C14 -57.9(4) . . . 2_756 ?
C2 C1 O1 Mn1 178.4(4) . . . . ?
C6 C1 O1 Mn1 -2.3(6) . . . . ?
O2 Mn1 O1 C1 179.9(3) 5 . . . ?
O2 Mn1 O1 C1 -0.1(3) . . . . ?
O1 Mn1 O1 C1 33(13) 5 . . . ?
O3 Mn1 O1 C1 -95.2(3) . . . . ?
O3 Mn1 O1 C1 84.8(3) 5 . . . ?
C5 C6 O2 Mn1 173.5(4) . . . . ?
C1 C6 O2 Mn1 -4.5(6) . . . . ?
O2 Mn1 O2 C6 -99(71) 5 . . . ?
O1 Mn1 O2 C6 2.6(4) . . . . ?
O1 Mn1 O2 C6 -177.4(4) 5 . . . ?
O3 Mn1 O2 C6 95.7(4) . . . . ?
O3 Mn1 O2 C6 -84.3(4) 5 . . . ?
C9 C7 O3 Mn1 -139.1(9) . . . . ?
C8 C7 O3 Mn1 36.8(10) . . . . ?
O2 Mn1 O3 C7 36.0(6) 5 . . . ?
O2 Mn1 O3 C7 -144.0(6) . . . . ?
O1 Mn1 O3 C7 -57.5(6) . . . . ?
O1 Mn1 O3 C7 122.5(6) 5 . . . ?
O3 Mn1 O3 C7 -161(100) 5 . . . ?
